data_7716097
loop_
_publ_author_name
'Youssef, Khalil'
'Poidevin, Corentin'
'Vacher, Antoine'
'Fihey, Arnaud'
'Le Gal, Yann'
'Roisnel, Thierry'
'Lorcy, Dominique'

_publ_section_title
;
 Radical and diradical states of bis(molybdenocene dithiolene) complexes.
;
_journal_issue 23
_journal_name_full 'Dalton transactions (Cambridge, England : 2003)'
_journal_page_first 9763
_journal_page_last 9776
_journal_paper_doi 10.1039/d4dt00694a
_journal_volume 53
_journal_year 2024
_chemical_absolute_configuration rm/ad/rmad/syn/unk/.
_chemical_compound_source 'synthesis as described'
_chemical_formula_moiety 'C6 O2 S6'
_chemical_formula_sum 'C6 O2 S6'
_chemical_formula_weight 296.42
_space_group_crystal_system orthorhombic
_space_group_IT_number 43
_space_group_name_Hall 'F 2 -2d'
_space_group_name_H-M_alt 'F d d 2'
_atom_sites_solution_primary dual
_atom_sites_solution_secondary difmap
_audit_update_record
;
2024-02-15 deposited with the CCDC.	2024-05-17 downloaded from the CCDC.
;
_cell_angle_alpha 90
_cell_angle_beta 90
_cell_angle_gamma 90
_cell_formula_units_Z 8
_cell_length_a 17.925(2)
_cell_length_b 26.902(3)
_cell_length_c 3.9069(4)
_cell_measurement_reflns_used 985
_cell_measurement_temperature 150(2)
_cell_measurement_theta_max 26.9289
_cell_measurement_theta_min 2.7309
_cell_measurement_wavelength 0.710730
_cell_volume 1884.0(4)
_computing_cell_refinement 'APEX3 (Bruker, 2015)'
_computing_data_collection 'Bruker APEX3 (Bruker, 2015)'
_computing_data_reduction 'SAINT (Bruker, 2014)'
_computing_molecular_graphics
;
   'SXGRAPH (L. Farrugia, 1999), Mercury (CSD, 2020)'
;
_computing_publication_material 'CRYSCALC (T. Roisnel, local program, 2020)'
_computing_structure_refinement 'SHELXL-2018_3 (Sheldrick, 2018)'
_computing_structure_solution 'SHELXT 2018_2 (Sheldrick, 2018)'
_diffrn_ambient_temperature 150(2)
_diffrn_detector 'CCD plate'
_diffrn_detector_area_resol_mean 10.4167
_diffrn_measured_fraction_theta_full 1.000
_diffrn_measured_fraction_theta_max 0.992
_diffrn_measurement_device_type 'APEXII Bruker-AXS'
_diffrn_measurement_method 'CCD rotation images, thin slices'
_diffrn_orient_matrix_UB_11 -0.0900387
_diffrn_orient_matrix_UB_12 0.0434120
_diffrn_orient_matrix_UB_13 -0.0193405
_diffrn_orient_matrix_UB_21 0.1810534
_diffrn_orient_matrix_UB_22 -0.0079811
_diffrn_orient_matrix_UB_23 -0.0257313
_diffrn_orient_matrix_UB_31 -0.1569256
_diffrn_orient_matrix_UB_32 -0.0341166
_diffrn_orient_matrix_UB_33 -0.0185906
_diffrn_radiation_monochromator graphite
_diffrn_radiation_probe x-ray
_diffrn_radiation_source 'fine-focus sealed tube'
_diffrn_radiation_type MoK\a
_diffrn_radiation_wavelength 0.71073
_diffrn_reflns_av_R_equivalents 0.0216
_diffrn_reflns_av_unetI/netI 0.0396
_diffrn_reflns_limit_h_max 22
_diffrn_reflns_limit_h_min -22
_diffrn_reflns_limit_k_max 17
_diffrn_reflns_limit_k_min -34
_diffrn_reflns_limit_l_max 4
_diffrn_reflns_limit_l_min -4
_diffrn_reflns_number 1909
_diffrn_reflns_theta_full 25.242
_diffrn_reflns_theta_max 27.429
_diffrn_reflns_theta_min 2.731
_diffrn_source_current 1.0
_diffrn_source_power 50.0
_diffrn_source_voltage 50.0
_exptl_absorpt_coefficient_mu 1.412
_exptl_absorpt_correction_T_max 0.932
_exptl_absorpt_correction_T_min 0.744
_exptl_absorpt_correction_type multi-scan
_exptl_absorpt_process_details
;
  [Sheldrick, G.M. (2014). SADABS Bruker AXS Inc., Madison, Wisconsin, USA]
;
_exptl_crystal_colour colourless
_exptl_crystal_density_diffrn 2.090
_exptl_crystal_description stick
_exptl_crystal_F_000 1184
_exptl_crystal_size_max 0.720
_exptl_crystal_size_mid 0.090
_exptl_crystal_size_min 0.050
_refine_diff_density_max 0.373
_refine_diff_density_min -0.323
_refine_diff_density_rms 0.075
_refine_ls_abs_structure_details
;
Refined as an inversion twin.
;
_refine_ls_abs_structure_Flack 0.0(3)
_refine_ls_extinction_method none
_refine_ls_goodness_of_fit_ref 1.056
_refine_ls_matrix_type full
_refine_ls_number_parameters 65
_refine_ls_number_reflns 1020
_refine_ls_number_restraints 1
_refine_ls_restrained_S_all 1.055
_refine_ls_R_factor_all 0.0340
_refine_ls_R_factor_gt 0.0312
_refine_ls_shift/su_max 0.001
_refine_ls_shift/su_mean 0.000
_refine_ls_structure_factor_coef Fsqd
_refine_ls_weighting_details 'w=1/[\s^2^(Fo^2^)+(0.0384P)^2^] where P=(Fo^2^+2Fc^2^)/3'
_refine_ls_weighting_scheme calc
_refine_ls_wR_factor_gt 0.0679
_refine_ls_wR_factor_ref 0.0692
_reflns_Friedel_coverage 0.686
_reflns_Friedel_fraction_full 0.924
_reflns_Friedel_fraction_max 0.916
_reflns_number_gt 957
_reflns_number_total 1020
_reflns_threshold_expression >2sigma(I)
_cod_data_source_file d4dt00694a2.cif
_cod_data_source_block compound2
_cod_depositor_comments 'Adding full bibliography for 7716097--7716104.cif.'
_cod_database_code 7716097

loop_
_space_group_symop_operation_xyz
'x, y, z'
'-x, -y, z'
'x+1/4, -y+1/4, z+1/4'
'-x+1/4, y+1/4, z+1/4'
'x, y+1/2, z+1/2'
'-x, -y+1/2, z+1/2'
'x+1/4, -y+3/4, z+3/4'
'-x+1/4, y+3/4, z+3/4'
'x+1/2, y, z+1/2'
'-x+1/2, -y, z+1/2'
'x+3/4, -y+1/4, z+3/4'
'-x+3/4, y+1/4, z+3/4'
'x+1/2, y+1/2, z'
'-x+1/2, -y+1/2, z'
'x+3/4, -y+3/4, z+1/4'
'-x+3/4, y+3/4, z+1/4'

loop_
_atom_site_label
_atom_site_type_symbol
_atom_site_fract_x
_atom_site_fract_y
_atom_site_fract_z
_atom_site_U_iso_or_equiv
_atom_site_adp_type
_atom_site_occupancy
_atom_site_site_symmetry_order
_atom_site_calc_flag
_atom_site_refinement_flags_posn
_atom_site_refinement_flags_adp
_atom_site_refinement_flags_occupancy
_atom_site_disorder_assembly
_atom_site_disorder_group
O1 O 0.72521(16) 0.58774(11) 0.2084(10) 0.0274(8) Uani 1 1 d . . . . .
C2 C 0.6725(2) 0.56767(16) 0.3448(13) 0.0190(9) Uani 1 1 d . . . . .
C3 C 0.5450(2) 0.54723(15) 0.6364(11) 0.0160(9) Uani 1 1 d . . . . .
C4 C 0.5819(2) 0.50408(15) 0.6334(12) 0.0151(9) Uani 1 1 d . . . . .
S1 S 0.58892(5) 0.59918(4) 0.4603(3) 0.0181(3) Uani 1 1 d . . . . .
S2 S 0.67019(5) 0.50295(4) 0.4450(3) 0.0176(3) Uani 1 1 d . . . . .
S3 S 0.54705(6) 0.44740(4) 0.7924(3) 0.0181(3) Uani 1 1 d . . . . .

loop_
_atom_site_aniso_label
_atom_site_aniso_U_11
_atom_site_aniso_U_22
_atom_site_aniso_U_33
_atom_site_aniso_U_23
_atom_site_aniso_U_13
_atom_site_aniso_U_12
O1 0.0211(16) 0.0205(16) 0.041(2) 0.0030(17) 0.0089(18) -0.0012(13)
C2 0.017(2) 0.017(2) 0.023(2) 0.0022(19) -0.0020(18) -0.0004(16)
C3 0.0149(19) 0.015(2) 0.018(2) -0.0011(18) 0.0006(17) -0.0051(16)
C4 0.0108(19) 0.018(2) 0.017(2) 0.0014(17) -0.0028(17) -0.0033(15)
S1 0.0152(5) 0.0135(5) 0.0254(6) 0.0010(5) 0.0006(5) -0.0013(4)
S2 0.0118(5) 0.0158(5) 0.0252(5) 0.0024(5) -0.0003(5) -0.0003(4)
S3 0.0144(5) 0.0164(5) 0.0234(5) 0.0057(4) -0.0023(5) -0.0024(4)

loop_
_atom_type_symbol
_atom_type_description
_atom_type_scat_dispersion_real
_atom_type_scat_dispersion_imag
_atom_type_scat_source
C C 0.0033 0.0016 'International Tables Vol C Tables 4.2.6.8 and 6.1.1.4'
O O 0.0106 0.0060 'International Tables Vol C Tables 4.2.6.8 and 6.1.1.4'
S S 0.1246 0.1234 'International Tables Vol C Tables 4.2.6.8 and 6.1.1.4'

loop_
_geom_angle_atom_site_label_1
_geom_angle_atom_site_label_2
_geom_angle_atom_site_label_3
_geom_angle
_geom_angle_site_symmetry_1
_geom_angle_site_symmetry_3
_geom_angle_publ_flag
O1 C2 S1 123.8(3) . . ?
O1 C2 S2 123.3(3) . . ?
S1 C2 S2 112.9(2) . . ?
C4 C3 S1 117.9(3) . . ?
C4 C3 S3 122.5(3) . 2_665 ?
S1 C3 S3 119.5(2) . 2_665 ?
C3 C4 S2 117.9(3) . . ?
C3 C4 S3 125.0(3) . . ?
S2 C4 S3 117.1(2) . . ?
C3 S1 C2 95.6(2) . . ?
C4 S2 C2 95.6(2) . . ?
C4 S3 C3 98.00(19) . 2_665 ?

loop_
_geom_bond_atom_site_label_1
_geom_bond_atom_site_label_2
_geom_bond_distance
_geom_bond_site_symmetry_2
_geom_bond_publ_flag
O1 C2 1.211(5) . ?
C2 S1 1.780(4) . ?
C2 S2 1.785(4) . ?
C3 C4 1.336(6) . ?
C3 S1 1.745(4) . ?
C3 S3 1.765(4) 2_665 ?
C4 S2 1.745(4) . ?
C4 S3 1.761(4) . ?

loop_
_geom_torsion_atom_site_label_1
_geom_torsion_atom_site_label_2
_geom_torsion_atom_site_label_3
_geom_torsion_atom_site_label_4
_geom_torsion
_geom_torsion_site_symmetry_1
_geom_torsion_site_symmetry_2
_geom_torsion_site_symmetry_3
_geom_torsion_site_symmetry_4
_geom_torsion_publ_flag
S1 C3 C4 S2 -1.4(5) . . . . ?
S3 C3 C4 S2 175.6(3) 2_665 . . . ?
S1 C3 C4 S3 -179.1(3) . . . . ?
S3 C3 C4 S3 -2.1(6) 2_665 . . . ?
C4 C3 S1 C2 -0.2(4) . . . . ?
S3 C3 S1 C2 -177.3(3) 2_665 . . . ?
O1 C2 S1 C3 -179.3(4) . . . . ?
S2 C2 S1 C3 1.6(3) . . . . ?
C3 C4 S2 C2 2.2(4) . . . . ?
S3 C4 S2 C2 -179.9(3) . . . . ?
O1 C2 S2 C4 178.7(4) . . . . ?
S1 C2 S2 C4 -2.2(3) . . . . ?
C3 C4 S3 C3 41.2(4) . . . 2_665 ?
S2 C4 S3 C3 -136.5(3) . . . 2_665 ?
